data_7225193
loop_
_publ_author_name
'Hu, Shuzhi'
'You, Maolin'
'Chen, Shuhuang'
'Fu, Zhiyong'

_publ_section_title
;
 A fast-response photochromic host--guest coordination polymer with a
 close-packed stacking structure
;
_journal_issue 38
_journal_name_full CrystEngComm
_journal_page_first 7221
_journal_paper_doi 10.1039/C6CE00727A
_journal_volume 18
_journal_year 2016
_chemical_formula_moiety 'C32 H16 O16 Zn3, C22 H18 N2, H2 O'
_chemical_formula_sum 'C54 H36 N2 O17 Zn3'
_chemical_formula_weight 1180.96
_space_group_crystal_system monoclinic
_space_group_IT_number 4
_space_group_name_Hall 'P 2yb'
_space_group_name_H-M_alt 'P 1 21 1'
_symmetry_space_group_name_Hall 'P 2yb'
_symmetry_space_group_name_H-M 'P 1 21 1'
_atom_sites_solution_hydrogens mixed
_audit_creation_method SHELXL-2014/7
_audit_update_record
;
2016-03-24 deposited with the CCDC.
2016-05-10 downloaded from the CCDC.
;
_cell_angle_alpha 90
_cell_angle_beta 96.37(3)
_cell_angle_gamma 90
_cell_formula_units_Z 2
_cell_length_a 9.4220(19)
_cell_length_b 10.196(2)
_cell_length_c 25.032(5)
_cell_measurement_reflns_used 13797
_cell_measurement_temperature 298(2)
_cell_measurement_theta_max 25.78
_cell_measurement_theta_min 3.04
_cell_volume 2389.9(8)
_computing_structure_refinement 'SHELXL-2014/7 (Sheldrick, 2014)'
_diffrn_ambient_temperature 298(2)
_diffrn_measured_fraction_theta_full 0.996
_diffrn_measured_fraction_theta_max 0.995
_diffrn_measurement_device_type 'Rigaku R-Axis SPIDER CCD'
_diffrn_measurement_method '\"i?1/2\"i?1/2- and \"i?1/2\"i?1/2-scans'
_diffrn_radiation_type MoK\a
_diffrn_radiation_wavelength 0.71073
_diffrn_reflns_av_R_equivalents 0.1410
_diffrn_reflns_av_unetI/netI 0.3124
_diffrn_reflns_Laue_measured_fraction_full 0.996
_diffrn_reflns_Laue_measured_fraction_max 0.995
_diffrn_reflns_limit_h_max 11
_diffrn_reflns_limit_h_min -11
_diffrn_reflns_limit_k_max 12
_diffrn_reflns_limit_k_min -12
_diffrn_reflns_limit_l_max 30
_diffrn_reflns_limit_l_min -30
_diffrn_reflns_number 19632
_diffrn_reflns_point_group_measured_fraction_full 0.992
_diffrn_reflns_point_group_measured_fraction_max 0.991
_diffrn_reflns_theta_full 25.242
_diffrn_reflns_theta_max 25.681
_diffrn_reflns_theta_min 3.000
_exptl_absorpt_coefficient_mu 1.575
_exptl_absorpt_correction_T_max 1.0000
_exptl_absorpt_correction_T_min 0.8058
_exptl_absorpt_correction_type multi-scan
_exptl_absorpt_process_details 'SADABS (Sheldrick,1996)'
_exptl_crystal_colour yellow
_exptl_crystal_density_diffrn 1.641
_exptl_crystal_density_method none
_exptl_crystal_description block
_exptl_crystal_F_000 1200
_exptl_crystal_size_max 0.31
_exptl_crystal_size_mid 0.27
_exptl_crystal_size_min 0.25
_refine_diff_density_max 0.852
_refine_diff_density_min -0.858
_refine_diff_density_rms 0.133
_refine_ls_abs_structure_details
;
 Flack x determined using 962 quotients [(I+)-(I-)]/[(I+)+(I-)]
 (Parsons, Flack and Wagner, Acta Cryst. B69 (2013) 249-259).
;
_refine_ls_abs_structure_Flack 0.010(18)
_refine_ls_extinction_coef 0.0052(11)
_refine_ls_extinction_expression Fc^*^=kFc[1+0.001xFc^2^\l^3^/sin(2\q)]^-1/4^
_refine_ls_extinction_method 'SHELXL-2014/7 (Sheldrick 2014'
_refine_ls_goodness_of_fit_ref 0.974
_refine_ls_hydrogen_treatment constr
_refine_ls_matrix_type full
_refine_ls_number_parameters 686
_refine_ls_number_reflns 8987
_refine_ls_number_restraints 2
_refine_ls_restrained_S_all 0.974
_refine_ls_R_factor_all 0.1401
_refine_ls_R_factor_gt 0.0593
_refine_ls_shift/su_max 0.000
_refine_ls_shift/su_mean 0.000
_refine_ls_structure_factor_coef Fsqd
_refine_ls_weighting_details 'w=1/[\s^2^(Fo^2^)+(0.0100P)^2^+0.0100P] where P=(Fo^2^+2Fc^2^)/3'
_refine_ls_weighting_scheme calc
_refine_ls_wR_factor_gt 0.1062
_refine_ls_wR_factor_ref 0.1660
_reflns_Friedel_coverage 0.877
_reflns_Friedel_fraction_full 0.987
_reflns_Friedel_fraction_max 0.985
_reflns_number_gt 4523
_reflns_number_total 8987
_reflns_threshold_expression 'I > 2\s(I)'
_cod_data_source_file c6ce00727a2.cif
_cod_data_source_block 1
_cod_depositor_comments 'Adding full bibliography for 7225193.cif.'
_cod_database_code 7225193
_shelx_shelxl_version_number 2014/7
_shelx_space_group_comment
;
The symmetry employed for this shelxl refinement is uniquely defined
by the following loop, which should always be used as a source of
symmetry information in preference to the above space-group names.
They are only intended as comments.
;

loop_
_space_group_symop_operation_xyz
'x, y, z'
'-x, y+1/2, -z'

loop_
_atom_site_label
_atom_site_type_symbol
_atom_site_fract_x
_atom_site_fract_y
_atom_site_fract_z
_atom_site_U_iso_or_equiv
_atom_site_adp_type
_atom_site_occupancy
_atom_site_site_symmetry_order
_atom_site_calc_flag
_atom_site_refinement_flags_posn
_atom_site_refinement_flags_adp
Zn1 Zn 0.05840(14) 0.56917(19) 0.23778(7) 0.0360(4) Uani 1 1 d . .
Zn2 Zn 0.07563(13) 0.76508(15) 0.13167(7) 0.0360(4) Uani 1 1 d . .
N1 N 0.5292(12) 0.0945(15) 0.4083(6) 0.057(4) Uani 1 1 d . .
N2 N 0.6065(11) 0.0790(14) 0.1333(5) 0.050(3) Uani 1 1 d . .
O1 O 0.0622(9) 0.4777(11) 0.1634(4) 0.044(2) Uani 1 1 d . .
O2 O 0.0707(9) 0.6003(10) 0.0902(4) 0.044(3) Uani 1 1 d . .
O3 O 0.0301(11) 0.0009(11) 0.1458(5) 0.060(3) Uani 1 1 d . .
O4 O 0.1130(11) -0.0934(11) 0.0780(5) 0.055(3) Uani 1 1 d . .
O9 O 0.1555(7) 0.3962(10) 0.2853(4) 0.039(3) Uani 1 1 d . .
O10 O 0.3176(10) 0.3342(12) 0.3499(5) 0.058(3) Uani 1 1 d . .
O11 O -0.1302(8) 0.4798(11) 0.2378(4) 0.048(3) Uani 1 1 d . .
O12 O -0.1671(9) 0.3951(11) 0.3171(4) 0.047(3) Uani 1 1 d . .
O13 O -0.0402(7) 0.7367(9) 0.1934(4) 0.036(2) Uani 1 1 d . .
O14 O -0.2029(9) 0.7854(12) 0.1281(4) 0.054(3) Uani 1 1 d . .
O15 O 0.2490(9) 0.6566(10) 0.2422(4) 0.045(3) Uani 1 1 d . .
O16 O 0.2785(8) 0.7585(13) 0.1641(4) 0.050(3) Uani 1 1 d . .
O17 O 0.1596(11) 0.025(2) 0.2470(6) 0.149(10) Uani 1 1 d . .
H17A H 0.1084 -0.0367 0.2336 0.223 Uiso 1 1 d R U
H17B H 0.1185 0.0676 0.2696 0.223 Uiso 1 1 d R U
C1 C 0.0909(12) 0.3718(14) 0.0824(6) 0.033(3) Uani 1 1 d . .
C2 C 0.1279(13) 0.3797(15) 0.0304(5) 0.038(3) Uani 1 1 d . .
H2 H 0.1362 0.4614 0.0144 0.046 Uiso 1 1 calc R U
C3 C 0.1520(16) 0.2688(18) 0.0025(6) 0.055(4) Uani 1 1 d . .
H3 H 0.1775 0.2754 -0.0322 0.066 Uiso 1 1 calc R U
C4 C 0.1391(15) 0.1471(17) 0.0251(6) 0.051(4) Uani 1 1 d . .
H4 H 0.1559 0.0715 0.0060 0.061 Uiso 1 1 calc R U
C5 C 0.1007(12) 0.1390(14) 0.0769(6) 0.035(3) Uani 1 1 d . .
C6 C 0.0800(11) 0.2525(14) 0.1055(5) 0.030(3) Uani 1 1 d . .
H6 H 0.0585 0.2469 0.1408 0.035 Uiso 1 1 calc R U
C7 C 0.0727(13) 0.4940(15) 0.1149(7) 0.040(4) Uani 1 1 d . .
C8 C 0.0787(16) 0.0071(17) 0.1023(7) 0.048(4) Uani 1 1 d . .
C17 C 0.3964(11) 0.3799(14) 0.2654(5) 0.029(3) Uani 1 1 d . .
C18 C 0.3560(13) 0.3749(16) 0.2102(6) 0.043(4) Uani 1 1 d . .
H18 H 0.2610 0.3617 0.1969 0.052 Uiso 1 1 calc R U
C19 C 0.4595(12) 0.3898(17) 0.1756(6) 0.043(4) Uani 1 1 d . .
H19 H 0.4340 0.3868 0.1387 0.051 Uiso 1 1 calc R U
C20 C 0.5990(13) 0.4089(15) 0.1954(7) 0.044(4) Uani 1 1 d . .
H20 H 0.6668 0.4211 0.1715 0.053 Uiso 1 1 calc R U
C21 C 0.6410(11) 0.4106(14) 0.2490(7) 0.039(4) Uani 1 1 d . .
C22 C 0.5364(12) 0.3968(14) 0.2837(6) 0.036(3) Uani 1 1 d . .
H22 H 0.5632 0.3991 0.3206 0.043 Uiso 1 1 calc R U
C23 C 0.2834(12) 0.3680(17) 0.3028(7) 0.043(4) Uani 1 1 d . .
C24 C -0.2064(13) 0.4299(14) 0.2709(7) 0.039(4) Uani 1 1 d . .
C25 C -0.4239(11) 0.7435(15) 0.1931(6) 0.040(4) Uani 1 1 d . .
H25 H -0.4516 0.7436 0.1563 0.048 Uiso 1 1 calc R U
C26 C -0.2802(12) 0.7550(15) 0.2135(6) 0.034(3) Uani 1 1 d . .
C27 C -0.2397(12) 0.7624(17) 0.2674(6) 0.040(3) Uani 1 1 d . .
H27 H -0.1436 0.7732 0.2797 0.048 Uiso 1 1 calc R U
C28 C -0.3400(12) 0.7542(16) 0.3045(6) 0.043(3) Uani 1 1 d . .
H28 H -0.3122 0.7611 0.3412 0.051 Uiso 1 1 calc R U
C29 C 0.5191(12) 0.7356(16) 0.2851(6) 0.039(4) Uani 1 1 d . .
H29 H 0.4514 0.7255 0.3091 0.047 Uiso 1 1 calc R U
C30 C 0.4757(12) 0.7318(14) 0.2297(6) 0.036(4) Uani 1 1 d . .
C31 C -0.1678(11) 0.7595(16) 0.1756(6) 0.034(3) Uani 1 1 d . .
C32 C 0.3214(12) 0.7146(13) 0.2092(7) 0.038(4) Uani 1 1 d . .
C33 C 0.6149(16) 0.0950(17) 0.0768(7) 0.053(4) Uani 1 1 d . .
C34 C 0.5323(18) 0.022(2) 0.0416(9) 0.080(7) Uani 1 1 d . .
H34 H 0.4748 -0.0439 0.0535 0.097 Uiso 1 1 calc R U
C35 C 0.534(2) 0.045(3) -0.0139(9) 0.100(9) Uani 1 1 d . .
H35 H 0.4756 -0.0036 -0.0389 0.119 Uiso 1 1 calc R U
C36 C 0.622(2) 0.140(3) -0.0308(9) 0.100(8) Uani 1 1 d . U
H36 H 0.6232 0.1562 -0.0673 0.120 Uiso 1 1 calc R U
C37 C 0.708(2) 0.212(2) 0.0070(9) 0.088(6) Uani 1 1 d . U
H37 H 0.7683 0.2760 -0.0045 0.105 Uiso 1 1 calc R U
C38 C 0.7063(18) 0.1904(19) 0.0621(8) 0.070(5) Uani 1 1 d . .
H38 H 0.7641 0.2382 0.0876 0.084 Uiso 1 1 calc R U
C39 C 0.7220(14) 0.0818(18) 0.1698(7) 0.055(4) Uani 1 1 d . .
H39 H 0.8119 0.0856 0.1578 0.066 Uiso 1 1 calc R U
C40 C 0.7129(12) 0.0793(17) 0.2227(6) 0.052(4) Uani 1 1 d . .
H40 H 0.7954 0.0803 0.2468 0.062 Uiso 1 1 calc R U
C41 C 0.5791(13) 0.0752(18) 0.2416(7) 0.049(4) Uani 1 1 d . .
C42 C 0.4606(16) 0.0599(17) 0.2048(7) 0.053(4) Uani 1 1 d . .
H42 H 0.3719 0.0437 0.2164 0.064 Uiso 1 1 calc R U
C43 C 0.4742(14) 0.069(2) 0.1502(7) 0.059(5) Uani 1 1 d . .
H43 H 0.3933 0.0676 0.1252 0.071 Uiso 1 1 calc R U
C44 C 0.5658(12) 0.0769(15) 0.3008(6) 0.041(3) Uani 1 1 d . .
C45 C 0.6686(13) 0.1236(16) 0.3367(7) 0.053(4) Uani 1 1 d . .
H45 H 0.7544 0.1499 0.3249 0.064 Uiso 1 1 calc R U
C46 C 0.6519(15) 0.135(2) 0.3919(7) 0.067(5) Uani 1 1 d . .
H46 H 0.7244 0.1691 0.4161 0.080 Uiso 1 1 calc R U
C47 C 0.4239(15) 0.049(2) 0.3729(8) 0.061(5) Uani 1 1 d . .
H47 H 0.3383 0.0250 0.3854 0.073 Uiso 1 1 calc R U
C48 C 0.4367(14) 0.0372(17) 0.3187(7) 0.053(5) Uani 1 1 d . .
H48 H 0.3624 0.0039 0.2949 0.064 Uiso 1 1 calc R U
C49 C 0.5089(17) 0.1066(19) 0.4633(7) 0.060(5) Uani 1 1 d . .
C50 C 0.388(2) 0.168(2) 0.4775(8) 0.085(7) Uani 1 1 d . .
H50 H 0.3238 0.2081 0.4516 0.103 Uiso 1 1 calc R U
C51 C 0.363(2) 0.168(3) 0.5305(11) 0.115(10) Uani 1 1 d . .
H51 H 0.2817 0.2082 0.5405 0.139 Uiso 1 1 calc R U
C52 C 0.458(2) 0.108(3) 0.5694(10) 0.114(10) Uani 1 1 d . .
H52 H 0.4411 0.1108 0.6053 0.137 Uiso 1 1 calc R U
C53 C 0.574(3) 0.046(3) 0.5550(9) 0.117(10) Uani 1 1 d . .
H53 H 0.6352 0.0035 0.5809 0.140 Uiso 1 1 calc R U
C54 C 0.6027(19) 0.046(2) 0.5004(9) 0.083(7) Uani 1 1 d . .
H54 H 0.6841 0.0058 0.4904 0.100 Uiso 1 1 calc R U
Zn3 Zn 0.03733(14) 0.37780(15) 0.34596(7) 0.0379(5) Uani 1 1 d . .
O7 O 0.0376(10) 0.2347(11) 0.4009(4) 0.050(3) Uani 1 1 d . .
C15 C 0.0327(13) 0.1337(14) 0.3728(6) 0.035(3) Uani 1 1 d . .
O8 O 0.0168(11) 0.1376(10) 0.3240(5) 0.050(3) Uani 1 1 d . .
C13 C 0.0450(14) 0.0025(14) 0.4012(7) 0.043(4) Uani 1 1 d . .
C12 C 0.055(2) -0.0047(17) 0.4572(7) 0.066(5) Uani 1 1 d . .
H12 H 0.0539 0.0716 0.4775 0.079 Uiso 1 1 calc R U
C14 C 0.0510(13) -0.1133(16) 0.3723(6) 0.039(3) Uani 1 1 d . .
H14 H 0.0480 -0.1083 0.3351 0.046 Uiso 1 1 calc R U
C11 C 0.068(2) -0.125(2) 0.4823(7) 0.089(7) Uani 1 1 d . .
H11 H 0.0753 -0.1299 0.5196 0.107 Uiso 1 1 calc R U
C10 C 0.0703(16) -0.2349(18) 0.4522(7) 0.056(4) Uani 1 1 d . .
H10 H 0.0782 -0.3149 0.4701 0.067 Uiso 1 1 calc R U
C9 C 0.0613(13) -0.2365(16) 0.3963(6) 0.039(3) Uani 1 1 d . .
C16 C 0.0582(13) -0.3528(16) 0.3643(7) 0.042(4) Uani 1 1 d . .
O5 O 0.0472(10) -0.3430(10) 0.3160(5) 0.045(3) Uani 1 1 d . .
O6 O 0.0672(11) -0.4628(11) 0.3911(5) 0.053(3) Uani 1 1 d . .

loop_
_atom_site_aniso_label
_atom_site_aniso_U_11
_atom_site_aniso_U_22
_atom_site_aniso_U_33
_atom_site_aniso_U_23
_atom_site_aniso_U_13
_atom_site_aniso_U_12
Zn1 0.0288(6) 0.0381(9) 0.0423(9) 0.0029(7) 0.0087(6) -0.0022(6)
Zn2 0.0315(7) 0.0344(10) 0.0425(10) 0.0055(8) 0.0062(7) 0.0003(7)
N1 0.055(7) 0.054(10) 0.060(10) 0.000(8) -0.005(7) -0.009(7)
N2 0.045(6) 0.045(8) 0.063(10) -0.001(7) 0.016(6) -0.001(6)
O1 0.052(5) 0.044(7) 0.036(7) 0.006(5) 0.009(5) 0.001(5)
O2 0.049(5) 0.037(7) 0.046(7) 0.008(5) 0.008(5) 0.012(5)
O3 0.072(7) 0.037(7) 0.072(9) 0.022(6) 0.016(6) -0.001(6)
O4 0.068(6) 0.036(7) 0.063(8) 0.008(6) 0.012(6) 0.002(5)
O9 0.015(3) 0.028(6) 0.072(8) 0.008(5) 0.003(4) 0.009(4)
O10 0.046(5) 0.072(9) 0.058(8) -0.005(7) 0.013(5) -0.006(5)
O11 0.034(4) 0.058(7) 0.056(7) -0.001(6) 0.019(5) -0.005(5)
O12 0.045(5) 0.045(7) 0.052(7) 0.010(6) 0.008(5) 0.002(5)
O13 0.018(3) 0.024(6) 0.067(7) 0.005(4) 0.012(4) 0.001(3)
O14 0.047(5) 0.073(9) 0.043(7) 0.009(6) 0.015(5) 0.001(5)
O15 0.038(4) 0.042(7) 0.056(7) 0.004(5) 0.010(5) -0.005(4)
O16 0.036(4) 0.076(8) 0.037(6) 0.021(6) -0.001(4) 0.006(6)
O17 0.042(6) 0.31(3) 0.093(12) -0.074(15) 0.005(7) -0.004(10)
C1 0.036(6) 0.019(7) 0.044(9) 0.003(6) 0.000(6) 0.003(6)
C2 0.053(7) 0.028(7) 0.036(8) -0.005(6) 0.014(6) -0.007(7)
C3 0.086(10) 0.045(10) 0.037(9) -0.003(8) 0.020(8) -0.009(10)
C4 0.071(9) 0.055(11) 0.026(9) 0.000(8) 0.002(7) 0.002(8)
C5 0.026(5) 0.029(8) 0.049(10) 0.001(7) -0.007(6) -0.002(5)
C6 0.032(5) 0.026(8) 0.029(7) -0.011(6) -0.004(5) -0.016(6)
C7 0.028(6) 0.039(10) 0.054(11) 0.012(8) 0.010(7) 0.002(6)
C8 0.054(8) 0.035(10) 0.056(12) -0.001(8) 0.006(8) 0.004(7)
C17 0.028(5) 0.024(7) 0.034(8) 0.006(7) -0.002(5) -0.004(6)
C18 0.037(6) 0.033(9) 0.060(11) 0.003(8) 0.007(7) 0.001(7)
C19 0.032(6) 0.051(10) 0.044(9) 0.008(8) 0.004(6) 0.002(7)
C20 0.035(6) 0.038(10) 0.061(12) 0.012(8) 0.013(7) 0.007(6)
C21 0.020(5) 0.040(10) 0.056(11) 0.000(7) 0.002(6) 0.005(5)
C22 0.036(6) 0.024(8) 0.045(9) -0.011(7) -0.005(6) 0.006(6)
C23 0.035(6) 0.044(10) 0.050(10) -0.007(8) 0.006(7) 0.002(7)
C24 0.031(6) 0.026(8) 0.063(11) -0.012(7) 0.015(7) 0.004(5)
C25 0.019(5) 0.049(11) 0.054(10) 0.012(8) 0.014(6) 0.006(6)
C26 0.031(6) 0.029(8) 0.041(9) 0.008(7) 0.003(6) 0.014(6)
C27 0.028(6) 0.047(9) 0.045(9) -0.001(8) 0.003(6) 0.004(7)
C28 0.042(6) 0.038(9) 0.048(10) -0.002(8) 0.003(6) 0.003(7)
C29 0.019(5) 0.059(12) 0.041(9) -0.004(7) 0.010(6) -0.002(6)
C30 0.032(6) 0.040(9) 0.038(9) 0.002(7) 0.008(6) 0.011(6)
C31 0.026(6) 0.039(9) 0.039(9) 0.020(7) 0.014(6) 0.007(6)
C32 0.021(5) 0.032(8) 0.068(12) -0.007(7) 0.030(7) 0.000(5)
C33 0.057(8) 0.049(11) 0.055(11) 0.007(9) 0.020(8) 0.016(8)
C34 0.072(10) 0.103(19) 0.071(15) -0.018(13) 0.029(11) -0.021(11)
C35 0.081(12) 0.16(3) 0.058(15) -0.008(16) 0.023(11) 0.003(16)
C36 0.083(12) 0.17(3) 0.050(13) 0.014(13) 0.022(9) 0.033(14)
C37 0.100(14) 0.096(19) 0.071(14) 0.036(12) 0.030(11) 0.011(12)
C38 0.067(9) 0.062(13) 0.084(15) 0.021(11) 0.023(10) 0.014(9)
C39 0.041(7) 0.062(12) 0.065(12) 0.000(10) 0.017(8) 0.008(8)
C40 0.032(6) 0.065(12) 0.060(11) 0.018(9) 0.007(7) 0.004(7)
C41 0.047(7) 0.038(9) 0.062(11) 0.007(8) 0.014(8) -0.006(7)
C42 0.060(8) 0.036(9) 0.065(12) 0.010(8) 0.016(9) 0.011(8)
C43 0.047(7) 0.077(14) 0.056(12) 0.009(11) 0.011(8) 0.010(9)
C44 0.038(6) 0.030(8) 0.054(10) 0.009(7) 0.002(7) 0.009(6)
C45 0.038(7) 0.049(11) 0.072(13) 0.015(8) 0.003(8) -0.001(7)
C46 0.043(7) 0.091(15) 0.063(13) -0.002(11) -0.010(8) -0.021(8)
C47 0.050(8) 0.066(13) 0.066(13) -0.009(10) 0.012(9) -0.011(8)
C48 0.035(7) 0.071(14) 0.055(12) 0.000(9) 0.011(7) -0.008(7)
C49 0.073(10) 0.066(13) 0.038(10) -0.007(9) -0.006(8) -0.001(9)
C50 0.093(13) 0.108(19) 0.054(13) -0.012(12) 0.004(10) 0.053(13)
C51 0.103(15) 0.14(3) 0.11(2) -0.027(19) 0.017(15) 0.049(17)
C52 0.104(15) 0.17(3) 0.063(17) -0.008(18) -0.002(13) 0.033(18)
C53 0.127(18) 0.16(3) 0.058(16) 0.037(18) -0.001(14) 0.035(19)
C54 0.069(10) 0.091(18) 0.087(18) 0.022(14) 0.002(11) 0.009(11)
Zn3 0.0332(7) 0.0339(10) 0.0466(12) 0.0052(9) 0.0050(7) -0.0007(7)
O7 0.061(5) 0.037(7) 0.053(8) 0.006(5) 0.006(5) 0.008(5)
C15 0.034(6) 0.022(8) 0.049(10) 0.010(7) 0.004(7) 0.006(6)
O8 0.072(6) 0.032(6) 0.046(7) 0.012(5) 0.009(6) 0.006(5)
C13 0.047(7) 0.023(8) 0.062(12) 0.013(7) 0.016(8) 0.003(6)
C12 0.115(13) 0.037(10) 0.049(12) 0.013(8) 0.030(11) 0.028(10)
C14 0.046(6) 0.035(9) 0.037(8) 0.008(7) 0.010(6) 0.009(7)
C11 0.18(2) 0.053(12) 0.041(11) -0.004(10) 0.043(13) -0.001(15)
C10 0.080(9) 0.035(9) 0.052(11) 0.003(8) 0.006(8) -0.005(9)
C9 0.048(6) 0.036(8) 0.030(8) -0.005(7) -0.003(6) 0.005(7)
C16 0.033(6) 0.042(10) 0.051(11) 0.018(8) 0.005(7) -0.001(6)
O5 0.051(5) 0.036(7) 0.049(7) 0.002(5) 0.005(5) 0.013(5)
O6 0.061(6) 0.044(8) 0.054(8) 0.003(6) 0.005(5) 0.004(5)

loop_
_atom_type_symbol
_atom_type_description
_atom_type_scat_dispersion_real
_atom_type_scat_dispersion_imag
_atom_type_scat_source
C C 0.0033 0.0016 'International Tables Vol C Tables 4.2.6.8 and 6.1.1.4'
H H 0.0000 0.0000 'International Tables Vol C Tables 4.2.6.8 and 6.1.1.4'
N N 0.0061 0.0033 'International Tables Vol C Tables 4.2.6.8 and 6.1.1.4'
O O 0.0106 0.0060 'International Tables Vol C Tables 4.2.6.8 and 6.1.1.4'
Zn Zn 0.2839 1.4301 'International Tables Vol C Tables 4.2.6.8 and 6.1.1.4'

loop_
_geom_angle_atom_site_label_1
_geom_angle_atom_site_label_2
_geom_angle_atom_site_label_3
_geom_angle
_geom_angle_site_symmetry_1
_geom_angle_site_symmetry_3
O15 Zn1 O11 176.8(5) . .
O15 Zn1 O1 98.3(4) . .
O11 Zn1 O1 84.3(4) . .
O15 Zn1 O5 84.2(4) . 1_565
O11 Zn1 O5 93.2(4) . 1_565
O1 Zn1 O5 177.2(4) . 1_565
O15 Zn1 O13 90.5(4) . .
O11 Zn1 O13 91.7(4) . .
O1 Zn1 O13 86.8(4) . .
O5 Zn1 O13 94.3(4) 1_565 .
O15 Zn1 O9 90.6(4) . .
O11 Zn1 O9 87.3(4) . .
O1 Zn1 O9 94.3(4) . .
O5 Zn1 O9 84.5(4) 1_565 .
O13 Zn1 O9 178.4(3) . .
O2 Zn2 O16 98.7(5) . .
O2 Zn2 O13 107.4(4) . .
O16 Zn2 O13 105.0(4) . .
O2 Zn2 O4 104.6(4) . 1_565
O16 Zn2 O4 93.7(4) . 1_565
O13 Zn2 O4 139.6(4) . 1_565
O2 Zn2 O3 155.3(4) . 1_565
O16 Zn2 O3 98.5(5) . 1_565
O13 Zn2 O3 85.0(4) . 1_565
O4 Zn2 O3 56.6(4) 1_565 1_565
O2 Zn2 C8 131.8(5) . 1_565
O16 Zn2 C8 96.2(5) . 1_565
O13 Zn2 C8 112.4(4) . 1_565
O4 Zn2 C8 28.6(4) 1_565 1_565
O3 Zn2 C8 28.1(4) 1_565 1_565
C46 N1 C47 120.5(16) . .
C46 N1 C49 119.2(14) . .
C47 N1 C49 120.2(13) . .
C39 N2 C43 119.5(14) . .
C39 N2 C33 122.6(12) . .
C43 N2 C33 117.8(13) . .
C7 O1 Zn1 145.6(11) . .
C7 O2 Zn2 118.8(11) . .
C8 O3 Zn2 80.6(9) . 1_545
C8 O4 Zn2 100.8(10) . 1_545
C23 O9 Zn3 107.7(10) . .
C23 O9 Zn1 132.2(10) . .
Zn3 O9 Zn1 104.3(3) . .
C24 O11 Zn1 139.1(11) . .
C24 O12 Zn3 123.2(8) . .
C31 O13 Zn2 106.3(9) . .
C31 O13 Zn1 131.3(9) . .
Zn2 O13 Zn1 105.5(3) . .
C32 O15 Zn1 135.6(11) . .
C32 O16 Zn2 125.8(7) . .
H17A O17 H17B 111.5 . .
C6 C1 C2 119.4(13) . .
C6 C1 C7 119.5(12) . .
C2 C1 C7 120.9(13) . .
C3 C2 C1 120.4(14) . .
C3 C2 H2 119.8 . .
C1 C2 H2 119.8 . .
C2 C3 C4 120.8(13) . .
C2 C3 H3 119.6 . .
C4 C3 H3 119.6 . .
C3 C4 C5 118.9(15) . .
C3 C4 H4 120.6 . .
C5 C4 H4 120.6 . .
C6 C5 C4 119.9(14) . .
C6 C5 C8 119.6(13) . .
C4 C5 C8 120.6(14) . .
C1 C6 C5 120.6(12) . .
C1 C6 H6 119.7 . .
C5 C6 H6 119.7 . .
O1 C7 O2 127.1(16) . .
O1 C7 C1 116.4(13) . .
O2 C7 C1 116.6(14) . .
O3 C8 O4 122.0(16) . .
O3 C8 C5 120.0(14) . .
O4 C8 C5 118.0(14) . .
O3 C8 Zn2 71.4(9) . 1_545
O4 C8 Zn2 50.7(8) . 1_545
C5 C8 Zn2 168.2(11) . 1_545
C22 C17 C18 119.3(12) . .
C22 C17 C23 121.9(13) . .
C18 C17 C23 118.8(11) . .
C19 C18 C17 118.9(12) . .
C19 C18 H18 120.6 . .
C17 C18 H18 120.6 . .
C20 C19 C18 120.4(15) . .
C20 C19 H19 119.8 . .
C18 C19 H19 119.8 . .
C21 C20 C19 121.6(13) . .
C21 C20 H20 119.2 . .
C19 C20 H20 119.2 . .
C20 C21 C22 117.9(11) . .
C20 C21 C24 121.8(12) . 1_655
C22 C21 C24 120.2(14) . 1_655
C17 C22 C21 122.0(14) . .
C17 C22 H22 119.0 . .
C21 C22 H22 119.0 . .
O10 C23 O9 122.0(12) . .
O10 C23 C17 119.4(11) . .
O9 C23 C17 118.5(14) . .
O12 C24 O11 126.9(13) . .
O12 C24 C21 119.0(12) . 1_455
O11 C24 C21 114.1(15) . 1_455
C30 C25 C26 117.9(14) 1_455 .
C30 C25 H25 121.1 1_455 .
C26 C25 H25 121.1 . .
C27 C26 C25 121.4(11) . .
C27 C26 C31 119.0(11) . .
C25 C26 C31 119.7(13) . .
C26 C27 C28 121.2(12) . .
C26 C27 H27 119.4 . .
C28 C27 H27 119.4 . .
C29 C28 C27 118.1(14) 1_455 .
C29 C28 H28 121.0 1_455 .
C27 C28 H28 121.0 . .
C28 C29 C30 121.1(11) 1_655 .
C28 C29 H29 119.4 1_655 .
C30 C29 H29 119.4 . .
C25 C30 C29 120.2(12) 1_655 .
C25 C30 C32 119.3(13) 1_655 .
C29 C30 C32 120.5(11) . .
O14 C31 O13 121.8(11) . .
O14 C31 C26 119.1(11) . .
O13 C31 C26 119.0(13) . .
O16 C32 O15 127.9(12) . .
O16 C32 C30 118.4(11) . .
O15 C32 C30 113.7(14) . .
C34 C33 C38 123.7(19) . .
C34 C33 N2 119.6(16) . .
C38 C33 N2 116.6(17) . .
C33 C34 C35 119(2) . .
C33 C34 H34 120.5 . .
C35 C34 H34 120.5 . .
C36 C35 C34 120(2) . .
C36 C35 H35 120.1 . .
C34 C35 H35 120.1 . .
C37 C36 C35 119(2) . .
C37 C36 H36 120.3 . .
C35 C36 H36 120.3 . .
C36 C37 C38 121(2) . .
C36 C37 H37 119.4 . .
C38 C37 H37 119.4 . .
C33 C38 C37 117(2) . .
C33 C38 H38 121.6 . .
C37 C38 H38 121.6 . .
N2 C39 C40 122.5(12) . .
N2 C39 H39 118.7 . .
C40 C39 H39 118.7 . .
C39 C40 C41 119.7(14) . .
C39 C40 H40 120.1 . .
C41 C40 H40 120.1 . .
C42 C41 C40 118.3(15) . .
C42 C41 C44 120.8(12) . .
C40 C41 C44 120.7(13) . .
C41 C42 C43 119.6(14) . .
C41 C42 H42 120.2 . .
C43 C42 H42 120.2 . .
N2 C43 C42 119.7(14) . .
N2 C43 H43 120.1 . .
C42 C43 H43 120.1 . .
C45 C44 C48 118.6(15) . .
C45 C44 C41 122.4(13) . .
C48 C44 C41 118.8(13) . .
C44 C45 C46 122.4(13) . .
C44 C45 H45 118.8 . .
C46 C45 H45 118.8 . .
N1 C46 C45 118.0(14) . .
N1 C46 H46 121.0 . .
C45 C46 H46 121.0 . .
N1 C47 C48 122.8(14) . .
N1 C47 H47 118.6 . .
C48 C47 H47 118.6 . .
C47 C48 C44 117.5(15) . .
C47 C48 H48 121.3 . .
C44 C48 H48 121.3 . .
C54 C49 C50 121.5(19) . .
C54 C49 N1 118.6(17) . .
C50 C49 N1 119.6(16) . .
C51 C50 C49 119(2) . .
C51 C50 H50 120.6 . .
C49 C50 H50 120.6 . .
C52 C51 C50 121(2) . .
C52 C51 H51 119.5 . .
C50 C51 H51 119.5 . .
C53 C52 C51 120(2) . .
C53 C52 H52 120.1 . .
C51 C52 H52 120.1 . .
C52 C53 C54 120(2) . .
C52 C53 H53 119.8 . .
C54 C53 H53 119.8 . .
C49 C54 C53 118.5(18) . .
C49 C54 H54 120.7 . .
C53 C54 H54 120.7 . .
O6 Zn3 O9 107.6(4) 1_565 .
O6 Zn3 O12 101.8(4) 1_565 .
O9 Zn3 O12 108.4(4) . .
O6 Zn3 O7 102.5(5) 1_565 .
O9 Zn3 O7 129.4(4) . .
O12 Zn3 O7 104.0(4) . .
O6 Zn3 C15 130.4(5) 1_565 .
O9 Zn3 C15 108.5(4) . .
O12 Zn3 C15 97.8(4) . .
O7 Zn3 C15 28.2(5) . .
C15 O7 Zn3 102.5(9) . .
O8 C15 O7 122.3(13) . .
O8 C15 C13 119.8(14) . .
O7 C15 C13 117.9(14) . .
O8 C15 Zn3 73.2(8) . .
O7 C15 Zn3 49.4(7) . .
C13 C15 Zn3 166.5(12) . .
C14 C13 C12 118.4(14) . .
C14 C13 C15 120.8(14) . .
C12 C13 C15 120.8(14) . .
C11 C12 C13 119.9(16) . .
C11 C12 H12 120.0 . .
C13 C12 H12 120.0 . .
C9 C14 C13 123.1(13) . .
C9 C14 H14 118.5 . .
C13 C14 H14 118.5 . .
C10 C11 C12 119.4(17) . .
C10 C11 H11 120.3 . .
C12 C11 H11 120.3 . .
C11 C10 C9 124.4(17) . .
C11 C10 H10 117.8 . .
C9 C10 H10 117.8 . .
C14 C9 C10 114.7(14) . .
C14 C9 C16 120.6(13) . .
C10 C9 C16 124.6(15) . .
O5 C16 O6 125.4(17) . .
O5 C16 C9 119.2(14) . .
O6 C16 C9 115.4(15) . .
C16 O5 Zn1 149.8(11) . 1_545
C16 O6 Zn3 114.5(11) . 1_545

loop_
_geom_bond_atom_site_label_1
_geom_bond_atom_site_label_2
_geom_bond_distance
_geom_bond_site_symmetry_2
Zn1 O15 1.997(9) .
Zn1 O11 1.997(9) .
Zn1 O1 2.087(11) .
Zn1 O5 2.166(11) 1_565
Zn1 O13 2.188(9) .
Zn1 O9 2.262(10) .
Zn2 O2 1.972(11) .
Zn2 O16 1.993(9) .
Zn2 O13 2.009(8) .
Zn2 O4 2.029(11) 1_565
Zn2 O3 2.475(11) 1_565
Zn2 C8 2.576(17) 1_565
N1 C46 1.333(17) .
N1 C47 1.34(2) .
N1 C49 1.42(2) .
N2 C39 1.34(2) .
N2 C43 1.364(14) .
N2 C33 1.43(2) .
O1 C7 1.239(18) .
O2 C7 1.248(17) .
O3 C8 1.228(18) .
O3 Zn2 2.475(11) 1_545
O4 C8 1.253(18) .
O4 Zn2 2.029(11) 1_545
O9 C23 1.270(15) .
O9 Zn3 1.990(9) .
O10 C23 1.236(18) .
O11 C24 1.262(16) .
O12 C24 1.228(18) .
O12 Zn3 1.988(9) .
O13 C31 1.257(15) .
O14 C31 1.227(16) .
O15 C32 1.273(15) .
O16 C32 1.239(17) .
O17 H17A 0.8393 .
O17 H17B 0.8421 .
C1 C6 1.355(19) .
C1 C2 1.387(17) .
C1 C7 1.51(2) .
C2 C3 1.36(2) .
C2 H2 0.9300 .
C3 C4 1.37(2) .
C3 H3 0.9300 .
C4 C5 1.387(19) .
C4 H4 0.9300 .
C5 C6 1.386(19) .
C5 C8 1.51(2) .
C6 H6 0.9300 .
C8 Zn2 2.576(17) 1_545
C17 C22 1.359(17) .
C17 C18 1.392(19) .
C17 C23 1.500(16) .
C18 C19 1.383(17) .
C18 H18 0.9300 .
C19 C20 1.366(18) .
C19 H19 0.9300 .
C20 C21 1.36(2) .
C20 H20 0.9300 .
C21 C22 1.392(17) .
C21 C24 1.494(18) 1_655
C22 H22 0.9300 .
C24 C21 1.494(18) 1_455
C25 C30 1.393(16) 1_455
C25 C26 1.398(18) .
C25 H25 0.9300 .
C26 C27 1.362(19) .
C26 C31 1.499(15) .
C27 C28 1.399(16) .
C27 H27 0.9300 .
C28 C29 1.375(18) 1_455
C28 H28 0.9300 .
C29 C28 1.375(18) 1_655
C29 C30 1.401(19) .
C29 H29 0.9300 .
C30 C25 1.393(16) 1_655
C30 C32 1.498(18) .
C33 C34 1.34(2) .
C33 C38 1.38(2) .
C34 C35 1.41(3) .
C34 H34 0.9300 .
C35 C36 1.37(3) .
C35 H35 0.9300 .
C36 C37 1.39(3) .
C36 H36 0.9300 .
C37 C38 1.40(3) .
C37 H37 0.9300 .
C38 H38 0.9300 .
C39 C40 1.34(2) .
C39 H39 0.9300 .
C40 C41 1.396(15) .
C40 H40 0.9300 .
C41 C42 1.37(2) .
C41 C44 1.50(2) .
C42 C43 1.39(2) .
C42 H42 0.9300 .
C43 H43 0.9300 .
C44 C45 1.33(2) .
C44 C48 1.402(16) .
C45 C46 1.41(2) .
C45 H45 0.9300 .
C46 H46 0.9300 .
C47 C48 1.38(2) .
C47 H47 0.9300 .
C48 H48 0.9300 .
C49 C54 1.36(3) .
C49 C50 1.38(2) .
C50 C51 1.37(3) .
C50 H50 0.9300 .
C51 C52 1.38(3) .
C51 H51 0.9300 .
C52 C53 1.34(3) .
C52 H52 0.9300 .
C53 C54 1.42(3) .
C53 H53 0.9300 .
C54 H54 0.9300 .
Zn3 O6 1.982(12) 1_565
Zn3 O7 2.005(11) .
Zn3 C15 2.579(14) .
O7 C15 1.246(18) .
C15 O8 1.213(18) .
C15 C13 1.514(18) .
C13 C14 1.39(2) .
C13 C12 1.40(2) .
C12 C11 1.37(2) .
C12 H12 0.9300 .
C14 C9 1.39(2) .
C14 H14 0.9300 .
C11 C10 1.36(2) .
C11 H11 0.9300 .
C10 C9 1.392(19) .
C10 H10 0.9300 .
C9 C16 1.43(2) .
C16 O5 1.207(19) .
C16 O6 1.304(18) .
O5 Zn1 2.166(11) 1_545
O6 Zn3 1.982(12) 1_545

loop_
_geom_torsion_atom_site_label_1
_geom_torsion_atom_site_label_2
_geom_torsion_atom_site_label_3
_geom_torsion_atom_site_label_4
_geom_torsion
_geom_torsion_site_symmetry_1
_geom_torsion_site_symmetry_4
C6 C1 C2 C3 1(2) . .
C7 C1 C2 C3 176.2(13) . .
C1 C2 C3 C4 1(2) . .
C2 C3 C4 C5 0(2) . .
C3 C4 C5 C6 -2(2) . .
C3 C4 C5 C8 177.2(14) . .
C2 C1 C6 C5 -2.2(17) . .
C7 C1 C6 C5 -178.0(11) . .
C4 C5 C6 C1 2.9(18) . .
C8 C5 C6 C1 -176.1(13) . .
Zn1 O1 C7 O2 -9(3) . .
Zn1 O1 C7 C1 170.1(10) . .
Zn2 O2 C7 O1 8.3(19) . .
Zn2 O2 C7 C1 -171.2(8) . .
C6 C1 C7 O1 6.8(17) . .
C2 C1 C7 O1 -168.9(12) . .
C6 C1 C7 O2 -173.6(12) . .
C2 C1 C7 O2 10.7(18) . .
Zn2 O3 C8 O4 2.6(16) 1_545 .
Zn2 O3 C8 C5 -176.5(15) 1_545 .
Zn2 O4 C8 O3 -3.2(19) 1_545 .
Zn2 O4 C8 C5 175.9(12) 1_545 .
C6 C5 C8 O3 7(2) . .
C4 C5 C8 O3 -172.2(14) . .
C6 C5 C8 O4 -172.4(13) . .
C4 C5 C8 O4 9(2) . .
C6 C5 C8 Zn2 -157(5) . 1_545
C4 C5 C8 Zn2 24(7) . 1_545
C22 C17 C18 C19 -1(2) . .
C23 C17 C18 C19 178.1(14) . .
C17 C18 C19 C20 0(2) . .
C18 C19 C20 C21 2(2) . .
C19 C20 C21 C22 -2(2) . .
C19 C20 C21 C24 179.3(14) . 1_655
C18 C17 C22 C21 1(2) . .
C23 C17 C22 C21 -178.7(13) . .
C20 C21 C22 C17 1(2) . .
C24 C21 C22 C17 179.5(14) 1_655 .
Zn3 O9 C23 O10 1(2) . .
Zn1 O9 C23 O10 130.7(15) . .
Zn3 O9 C23 C17 -177.4(11) . .
Zn1 O9 C23 C17 -48(2) . .
C22 C17 C23 O10 -22(2) . .
C18 C17 C23 O10 159.0(16) . .
C22 C17 C23 O9 156.7(15) . .
C18 C17 C23 O9 -23(2) . .
Zn3 O12 C24 O11 -13(2) . .
Zn3 O12 C24 C21 166.0(9) . 1_455
Zn1 O11 C24 O12 -18(2) . .
Zn1 O11 C24 C21 163.1(11) . 1_455
C30 C25 C26 C27 -4(2) 1_455 .
C30 C25 C26 C31 176.3(13) 1_455 .
C25 C26 C27 C28 2(3) . .
C31 C26 C27 C28 -177.8(14) . .
C26 C27 C28 C29 1(2) . 1_455
C28 C29 C30 C25 2(2) 1_655 1_655
C28 C29 C30 C32 -178.5(14) 1_655 .
Zn2 O13 C31 O14 3.8(19) . .
Zn1 O13 C31 O14 -125.0(14) . .
Zn2 O13 C31 C26 -176.1(11) . .
Zn1 O13 C31 C26 55(2) . .
C27 C26 C31 O14 -162.1(17) . .
C25 C26 C31 O14 18(2) . .
C27 C26 C31 O13 18(2) . .
C25 C26 C31 O13 -162.3(15) . .
Zn2 O16 C32 O15 6(2) . .
Zn2 O16 C32 C30 -172.9(9) . .
Zn1 O15 C32 O16 17(2) . .
Zn1 O15 C32 C30 -164.5(10) . .
C25 C30 C32 O16 -27(2) 1_655 .
C29 C30 C32 O16 153.6(14) . .
C25 C30 C32 O15 154.5(13) 1_655 .
C29 C30 C32 O15 -25.3(19) . .
C39 N2 C33 C34 140.2(18) . .
C43 N2 C33 C34 -44(2) . .
C39 N2 C33 C38 -42(2) . .
C43 N2 C33 C38 133.9(17) . .
C38 C33 C34 C35 -2(3) . .
N2 C33 C34 C35 175.3(17) . .
C33 C34 C35 C36 1(3) . .
C34 C35 C36 C37 0(3) . .
C35 C36 C37 C38 -1(3) . .
C34 C33 C38 C37 2(3) . .
N2 C33 C38 C37 -176.0(15) . .
C36 C37 C38 C33 0(3) . .
C43 N2 C39 C40 -2(3) . .
C33 N2 C39 C40 173.5(16) . .
N2 C39 C40 C41 -1(3) . .
C39 C40 C41 C42 7(3) . .
C39 C40 C41 C44 -178.0(16) . .
C40 C41 C42 C43 -10(3) . .
C44 C41 C42 C43 175.1(17) . .
C39 N2 C43 C42 -1(3) . .
C33 N2 C43 C42 -176.7(17) . .
C41 C42 C43 N2 7(3) . .
C42 C41 C44 C45 -162.6(17) . .
C40 C41 C44 C45 22(3) . .
C42 C41 C44 C48 12(3) . .
C40 C41 C44 C48 -162.7(16) . .
C48 C44 C45 C46 0(2) . .
C41 C44 C45 C46 174.9(16) . .
C47 N1 C46 C45 -2(3) . .
C49 N1 C46 C45 -179.0(16) . .
C44 C45 C46 N1 1(3) . .
C46 N1 C47 C48 2(3) . .
C49 N1 C47 C48 179.0(17) . .
N1 C47 C48 C44 -1(3) . .
C45 C44 C48 C47 0(2) . .
C41 C44 C48 C47 -175.1(16) . .
C46 N1 C49 C54 -58(2) . .
C47 N1 C49 C54 125(2) . .
C46 N1 C49 C50 128.2(19) . .
C47 N1 C49 C50 -49(3) . .
C54 C49 C50 C51 1(3) . .
N1 C49 C50 C51 174(2) . .
C49 C50 C51 C52 0(4) . .
C50 C51 C52 C53 -2(5) . .
C51 C52 C53 C54 2(5) . .
C50 C49 C54 C53 0(3) . .
N1 C49 C54 C53 -173(2) . .
C52 C53 C54 C49 -2(4) . .
Zn3 O7 C15 O8 -6.4(15) . .
Zn3 O7 C15 C13 174.5(9) . .
O8 C15 C13 C14 6(2) . .
O7 C15 C13 C14 -175.2(12) . .
Zn3 C15 C13 C14 -157(3) . .
O8 C15 C13 C12 -176.5(14) . .
O7 C15 C13 C12 3(2) . .
Zn3 C15 C13 C12 21(5) . .
C14 C13 C12 C11 -1(3) . .
C15 C13 C12 C11 -179.2(16) . .
C12 C13 C14 C9 3(2) . .
C15 C13 C14 C9 -179.6(12) . .
C13 C12 C11 C10 0(3) . .
C12 C11 C10 C9 0(3) . .
C13 C14 C9 C10 -2.2(19) . .
C13 C14 C9 C16 176.1(13) . .
C11 C10 C9 C14 1(2) . .
C11 C10 C9 C16 -177.6(16) . .
C14 C9 C16 O5 0.4(18) . .
C10 C9 C16 O5 178.4(13) . .
C14 C9 C16 O6 -179.3(12) . .
C10 C9 C16 O6 -1.3(19) . .
O6 C16 O5 Zn1 -13(3) . 1_545
C9 C16 O5 Zn1 167.3(13) . 1_545
O5 C16 O6 Zn3 -7.3(18) . 1_545
C9 C16 O6 Zn3 172.4(8) . 1_545
